data_4102172
loop_
_publ_author_name
'Martin Lama\<c'
'Anke Spannenberg'
'Wolfgang Baumann'
'Haijun Jiao'
'Christine Fischer'
'Sven Hansen'
'Perdita Arndt'
'Uwe Rosenthal'

_publ_section_title
;
 Si-H Bond Activation of Alkynylsilanes by Group 4 Metallocene Complexes
;
_journal_name_full 'Journal of the American Chemical Society'
_journal_page_first 4369
_journal_page_last 4380
_journal_paper_doi 10.1021/ja910527w
_journal_volume 132
_journal_year 2010
_chemical_formula_sum 'C22 H38 Hf Si4'
_chemical_formula_weight 593.37
_chemical_name_systematic
; 
 ? 
;
_space_group_IT_number 15
_symmetry_cell_setting monoclinic
_symmetry_space_group_name_Hall '-C 2yc'
_symmetry_space_group_name_H-M 'C 1 2/c 1'
_atom_sites_solution_hydrogens geom
_atom_sites_solution_primary direct
_atom_sites_solution_secondary difmap
_audit_creation_method SHELXL-97
_cell_angle_alpha 90.00
_cell_angle_beta 113.035(2)
_cell_angle_gamma 90.00
_cell_formula_units_Z 8
_cell_length_a 32.0481(10)
_cell_length_b 9.1762(2)
_cell_length_c 20.1421(7)
_cell_measurement_reflns_used 10494
_cell_measurement_temperature 200(2)
_cell_measurement_theta_max 27.28
_cell_measurement_theta_min 2.04
_cell_volume 5451.1(3)
_computing_cell_refinement 'IPDS Program Package'
_computing_data_collection 'IPDS Program Package (Stoe & Cie, 2005)'
_computing_data_reduction 'IPDS Program Package'
_computing_molecular_graphics 'DIAMOND (Brandenburg, 2007)'
_computing_structure_refinement 'SHELXL-97 (Sheldrick, 2008)'
_computing_structure_solution 'SHELXS-97 (Sheldrick, 2008)'
_diffrn_ambient_temperature 200(2)
_diffrn_measured_fraction_theta_full 0.994
_diffrn_measured_fraction_theta_max 0.994
_diffrn_measurement_device_type 'STOE IPDS II'
_diffrn_measurement_method 'rotation method'
_diffrn_radiation_monochromator graphite
_diffrn_radiation_source 'fine-focus sealed tube'
_diffrn_radiation_type MoK\a
_diffrn_radiation_wavelength 0.71073
_diffrn_reflns_av_R_equivalents 0.0283
_diffrn_reflns_av_sigmaI/netI 0.0219
_diffrn_reflns_limit_h_max 40
_diffrn_reflns_limit_h_min -40
_diffrn_reflns_limit_k_max 11
_diffrn_reflns_limit_k_min -11
_diffrn_reflns_limit_l_max 25
_diffrn_reflns_limit_l_min -25
_diffrn_reflns_number 40215
_diffrn_reflns_theta_full 26.77
_diffrn_reflns_theta_max 26.77
_diffrn_reflns_theta_min 2.09
_exptl_absorpt_coefficient_mu 4.009
_exptl_absorpt_correction_T_max 0.5759
_exptl_absorpt_correction_T_min 0.3162
_exptl_absorpt_correction_type numerical
_exptl_absorpt_process_details 'X-SHAPE (Stoe & Cie, 2005)'
_exptl_crystal_colour yellow
_exptl_crystal_density_diffrn 1.446
_exptl_crystal_density_method 'not measured'
_exptl_crystal_description prism
_exptl_crystal_F_000 2384
_exptl_crystal_size_max 0.47
_exptl_crystal_size_mid 0.20
_exptl_crystal_size_min 0.17
_refine_diff_density_max 0.703
_refine_diff_density_min -0.659
_refine_diff_density_rms 0.063
_refine_ls_extinction_method none
_refine_ls_goodness_of_fit_ref 0.894
_refine_ls_hydrogen_treatment mixed
_refine_ls_matrix_type full
_refine_ls_number_parameters 207
_refine_ls_number_reflns 5776
_refine_ls_number_restraints 0
_refine_ls_restrained_S_all 0.894
_refine_ls_R_factor_all 0.0328
_refine_ls_R_factor_gt 0.0199
_refine_ls_shift/su_max 0.002
_refine_ls_shift/su_mean 0.000
_refine_ls_structure_factor_coef Fsqd
_refine_ls_weighting_details 'calc w=1/[\s^2^(Fo^2^)+(0.0266P)^2^+0.0000P] where P=(Fo^2^+2Fc^2^)/3'
_refine_ls_weighting_scheme calc
_refine_ls_wR_factor_gt 0.0416
_refine_ls_wR_factor_ref 0.0433
_reflns_number_gt 4264
_reflns_number_total 5776
_reflns_threshold_expression >2sigma(I)
_cod_data_source_file ja910527w_si_003.cif
_cod_data_source_block ks997
_cod_database_code 4102172

loop_
_symmetry_equiv_pos_as_xyz
'x, y, z'
'-x, y, -z+1/2'
'x+1/2, y+1/2, z'
'-x+1/2, y+1/2, -z+1/2'
'-x, -y, -z'
'x, -y, z-1/2'
'-x+1/2, -y+1/2, -z'
'x+1/2, -y+1/2, z-1/2'

loop_
_atom_site_label
_atom_site_type_symbol
_atom_site_fract_x
_atom_site_fract_y
_atom_site_fract_z
_atom_site_U_iso_or_equiv
_atom_site_adp_type
_atom_site_occupancy
_atom_site_symmetry_multiplicity
_atom_site_calc_flag
_atom_site_refinement_flags
_atom_site_disorder_assembly
_atom_site_disorder_group
C13A C 0.19963(8) 0.8237(2) 0.22259(13) 0.0486(11) Uiso 0.728(7) 1 d PG A 1
H13A H 0.1833 0.7879 0.2497 0.058 Uiso 0.728(7) 1 calc PR A 1
C14A C 0.20177(7) 0.7577(2) 0.16044(14) 0.0463(11) Uiso 0.728(7) 1 d PG A 1
H14A H 0.1872 0.6697 0.1386 0.056 Uiso 0.728(7) 1 calc PR A 1
C15A C 0.22951(8) 0.8457(2) 0.13662(11) 0.0416(11) Uiso 0.728(7) 1 d PG A 1
H15A H 0.2368 0.8272 0.0960 0.050 Uiso 0.728(7) 1 calc PR A 1
C16A C 0.24451(5) 0.9662(2) 0.18405(14) 0.0416(11) Uiso 0.728(7) 1 d PG A 1
H16A H 0.2636 1.0427 0.1808 0.050 Uiso 0.728(7) 1 calc PR A 1
C17A C 0.22604(7) 0.9526(2) 0.23718(9) 0.0433(11) Uiso 0.728(7) 1 d PG A 1
H17A H 0.2306 1.0184 0.2758 0.052 Uiso 0.728(7) 1 calc PR A 1
C18A C 0.09792(7) 1.1676(2) 0.10398(16) 0.0414(15) Uiso 0.533(6) 1 d PR A 1
H18A H 0.0676 1.1336 0.0819 0.050 Uiso 0.533(6) 1 calc PR A 1
C19A C 0.12343(9) 1.2324(2) 0.06810(13) 0.0473(16) Uiso 0.533(6) 1 d PR A 1
H19A H 0.1132 1.2496 0.0177 0.057 Uiso 0.533(6) 1 calc PR A 1
C20A C 0.16689(8) 1.2672(2) 0.12058(16) 0.0409(14) Uiso 0.533(6) 1 d PR A 1
H20A H 0.1909 1.3117 0.1116 0.049 Uiso 0.533(6) 1 calc PR A 1
C21A C 0.16823(7) 1.2238(2) 0.18889(11) 0.0401(14) Uiso 0.533(6) 1 d PR A 1
H21A H 0.1933 1.2342 0.2337 0.048 Uiso 0.533(6) 1 calc PR A 1
C22A C 0.12561(8) 1.1622(2) 0.17863(14) 0.0473(15) Uiso 0.533(6) 1 d PR A 1
H22A H 0.1171 1.1241 0.2154 0.057 Uiso 0.533(6) 1 calc PR A 1
C13B C 0.19370(7) 0.7673(2) 0.19047(16) 0.039(3) Uiso 0.272(7) 1 d PR A 2
H13B H 0.1743 0.6918 0.1936 0.047 Uiso 0.272(7) 1 calc PR A 2
C14B C 0.21199(7) 0.7802(2) 0.13709(12) 0.037(3) Uiso 0.272(7) 1 d PR A 2
H14B H 0.2070 0.7149 0.0981 0.044 Uiso 0.272(7) 1 calc PR A 2
C15B C 0.23907(7) 0.9076(2) 0.15203(13) 0.057(4) Uiso 0.272(7) 1 d PR A 2
H15B H 0.2554 0.9428 0.1248 0.068 Uiso 0.272(7) 1 calc PR A 2
C16B C 0.23753(5) 0.9734(2) 0.21465(11) 0.043(3) Uiso 0.272(7) 1 d PR A 2
H16B H 0.2526 1.0605 0.2368 0.052 Uiso 0.272(7) 1 calc PR A 2
C17B C 0.20949(8) 0.8867(2) 0.23842(10) 0.037(3) Uiso 0.272(7) 1 d PR A 2
H17B H 0.2025 0.9053 0.2793 0.044 Uiso 0.272(7) 1 calc PR A 2
C18B C 0.10226(8) 1.1992(2) 0.07447(14) 0.0382(16) Uiso 0.467(6) 1 d PR A 2
H18B H 0.0768 1.1904 0.0300 0.046 Uiso 0.467(6) 1 calc PR A 2
C19B C 0.14502(9) 1.2585(2) 0.08386(14) 0.0497(18) Uiso 0.467(6) 1 d PR A 2
H19B H 0.1533 1.2965 0.0468 0.060 Uiso 0.467(6) 1 calc PR A 2
C20B C 0.17332(7) 1.25130(17) 0.15820(14) 0.0423(16) Uiso 0.467(6) 1 d PR A 2
H20B H 0.2039 1.2836 0.1798 0.051 Uiso 0.467(6) 1 calc PR A 2
C21B C 0.14806(8) 1.1875(2) 0.19476(11) 0.0522(19) Uiso 0.467(6) 1 d PR A 2
H21B H 0.1587 1.1695 0.2451 0.063 Uiso 0.467(6) 1 calc PR A 2
C22B C 0.10414(8) 1.1553(2) 0.14301(16) 0.0440(17) Uiso 0.467(6) 1 d PR A 2
H22B H 0.0802 1.1120 0.1526 0.053 Uiso 0.467(6) 1 calc PR A 2
C1 C 0.15554(8) 0.9760(3) 0.00591(13) 0.0311(6) Uani 1 1 d . A .
C2 C 0.12326(8) 0.8819(3) -0.03652(13) 0.0310(5) Uani 1 1 d . A .
C3 C 0.10215(9) 0.8447(3) 0.09708(15) 0.0402(7) Uani 1 1 d . A .
C4 C 0.08046(11) 0.7994(4) 0.13890(18) 0.0524(8) Uani 1 1 d . . .
C5 C 0.16673(12) 1.2351(4) -0.0867(2) 0.0628(9) Uani 1 1 d . A .
H5A H 0.1467 1.1916 -0.1326 0.094 Uiso 1 1 calc R . .
H5B H 0.1895 1.2959 -0.0947 0.094 Uiso 1 1 calc R . .
H5C H 0.1488 1.2953 -0.0674 0.094 Uiso 1 1 calc R . .
C6 C 0.23545(11) 0.9838(4) -0.05070(19) 0.0561(8) Uani 1 1 d . A .
H6A H 0.2186 0.9405 -0.0982 0.084 Uiso 1 1 calc R . .
H6B H 0.2500 0.9064 -0.0157 0.084 Uiso 1 1 calc R . .
H6C H 0.2587 1.0499 -0.0537 0.084 Uiso 1 1 calc R . .
C7 C 0.14886(12) 0.6610(4) -0.12938(18) 0.0594(9) Uani 1 1 d . . .
H7A H 0.1796 0.6661 -0.0920 0.089 Uiso 1 1 calc R . .
H7B H 0.1505 0.6468 -0.1765 0.089 Uiso 1 1 calc R . .
H7C H 0.1326 0.5791 -0.1193 0.089 Uiso 1 1 calc R . .
C8 C 0.05872(11) 0.8191(5) -0.19751(17) 0.0635(10) Uani 1 1 d . . .
H8A H 0.0432 0.7405 -0.1834 0.095 Uiso 1 1 calc R . .
H8B H 0.0588 0.7976 -0.2451 0.095 Uiso 1 1 calc R . .
H8C H 0.0428 0.9113 -0.1995 0.095 Uiso 1 1 calc R . .
C9 C 0.02414(10) 0.8422(4) -0.05226(18) 0.0580(9) Uani 1 1 d . A .
H9A H 0.0170 0.8311 -0.1040 0.087 Uiso 1 1 calc R . .
H9B H 0.0201 0.9443 -0.0418 0.087 Uiso 1 1 calc R . .
H9C H 0.0039 0.7804 -0.0385 0.087 Uiso 1 1 calc R . .
C10 C 0.09028(13) 0.5855(4) -0.0091(2) 0.0607(9) Uani 1 1 d . A .
H10A H 0.0722 0.5337 0.0130 0.091 Uiso 1 1 calc R . .
H10B H 0.1222 0.5575 0.0152 0.091 Uiso 1 1 calc R . .
H10C H 0.0794 0.5602 -0.0603 0.091 Uiso 1 1 calc R . .
C11 C 0.0548(2) 0.5193(5) 0.1915(4) 0.130(2) Uani 1 1 d . . .
H11A H 0.0785 0.4661 0.1824 0.194 Uiso 1 1 calc R . .
H11B H 0.0298 0.4528 0.1865 0.194 Uiso 1 1 calc R . .
H11C H 0.0673 0.5595 0.2405 0.194 Uiso 1 1 calc R . .
C12 C -0.01312(14) 0.7626(5) 0.1417(3) 0.0834(13) Uani 1 1 d . . .
H12A H -0.0007 0.8134 0.1882 0.125 Uiso 1 1 calc R . .
H12B H -0.0354 0.6901 0.1425 0.125 Uiso 1 1 calc R . .
H12C H -0.0278 0.8331 0.1031 0.125 Uiso 1 1 calc R . .
Hf1 Hf 0.160557(3) 0.995476(15) 0.120214(5) 0.03210(4) Uani 1 1 d . . .
Si1 Si 0.19559(3) 1.08790(9) -0.02118(4) 0.04048(18) Uani 1 1 d . . .
Si2 Si 0.11824(3) 0.83403(9) -0.13003(4) 0.03787(17) Uani 1 1 d . . .
Si3 Si 0.08455(2) 0.78650(9) 0.00042(4) 0.03557(17) Uani 1 1 d . . .
Si4 Si 0.03341(4) 0.66986(12) 0.12544(6) 0.0597(3) Uani 1 1 d . . .
H1 H 0.2218(10) 1.154(4) 0.0403(16) 0.054(9) Uiso 1 1 d . . .
H2 H 0.1404(12) 0.937(4) -0.1531(18) 0.064(10) Uiso 1 1 d . . .
H4A H 0.0904(10) 0.830(4) 0.1857(17) 0.051(9) Uiso 1 1 d . . .
H4B H 0.0171(13) 0.615(5) 0.053(2) 0.086(12) Uiso 1 1 d . . .

loop_
_atom_site_aniso_label
_atom_site_aniso_U_11
_atom_site_aniso_U_22
_atom_site_aniso_U_33
_atom_site_aniso_U_23
_atom_site_aniso_U_13
_atom_site_aniso_U_12
C1 0.0295(11) 0.0283(16) 0.0337(12) 0.0005(10) 0.0105(9) 0.0027(10)
C2 0.0297(12) 0.0287(13) 0.0305(12) 0.0000(10) 0.0073(10) 0.0028(10)
C3 0.0374(14) 0.0400(17) 0.0423(15) -0.0001(13) 0.0146(12) -0.0005(13)
C4 0.0583(19) 0.058(2) 0.0440(18) -0.0050(16) 0.0228(15) -0.0092(17)
C5 0.065(2) 0.048(2) 0.075(2) 0.0164(18) 0.0281(19) -0.0059(17)
C6 0.0458(16) 0.065(2) 0.0641(19) -0.0072(19) 0.0291(14) -0.0065(18)
C7 0.064(2) 0.060(2) 0.059(2) -0.0042(17) 0.0303(17) 0.0133(18)
C8 0.0475(18) 0.091(3) 0.0409(17) -0.0150(18) 0.0055(14) 0.0051(19)
C9 0.0324(15) 0.080(3) 0.0568(19) -0.0048(18) 0.0126(14) -0.0013(16)
C10 0.079(3) 0.0368(19) 0.076(2) -0.0078(17) 0.041(2) -0.0127(17)
C11 0.130(5) 0.073(4) 0.200(7) 0.063(4) 0.080(5) 0.013(3)
C12 0.078(3) 0.078(3) 0.108(3) 0.005(3) 0.052(3) -0.005(2)
Hf1 0.02854(5) 0.03396(6) 0.02983(5) -0.00375(6) 0.00713(3) 0.00317(6)
Si1 0.0384(4) 0.0389(5) 0.0450(4) -0.0032(4) 0.0173(3) -0.0082(4)
Si2 0.0345(4) 0.0433(5) 0.0319(4) -0.0041(3) 0.0087(3) -0.0010(3)
Si3 0.0331(4) 0.0327(4) 0.0399(4) -0.0034(3) 0.0133(3) -0.0051(3)
Si4 0.0710(6) 0.0539(6) 0.0668(6) 0.0019(5) 0.0407(5) -0.0143(5)

loop_
_atom_type_symbol
_atom_type_description
_atom_type_scat_dispersion_real
_atom_type_scat_dispersion_imag
_atom_type_scat_source
C C 0.0033 0.0016 'International Tables Vol C Tables 4.2.6.8 and 6.1.1.4'
H H 0.0000 0.0000 'International Tables Vol C Tables 4.2.6.8 and 6.1.1.4'
Si Si 0.0817 0.0704 'International Tables Vol C Tables 4.2.6.8 and 6.1.1.4'
Hf Hf -0.5830 6.1852 'International Tables Vol C Tables 4.2.6.8 and 6.1.1.4'

loop_
_geom_angle_atom_site_label_1
_geom_angle_atom_site_label_2
_geom_angle_atom_site_label_3
_geom_angle
C17A C13A C14A 108.0
C17A C13A Hf1 73.2
C14A C13A Hf1 73.9
C17A C13A H13A 126.0
C14A C13A H13A 126.0
Hf1 C13A H13A 118.7
C13A C14A C15A 108.0
C13A C14A Hf1 73.3
C15A C14A Hf1 73.5
C13A C14A H14A 126.0
C15A C14A H14A 126.0
Hf1 C14A H14A 119.1
C16A C15A C14A 108.0
C16A C15A Hf1 73.2
C14A C15A Hf1 73.8
C16A C15A H15A 126.0
C14A C15A H15A 126.0
Hf1 C15A H15A 119.0
C15A C16A C17A 108.0
C15A C16A Hf1 74.0
C17A C16A Hf1 73.4
C15A C16A H16A 126.0
C17A C16A H16A 126.0
Hf1 C16A H16A 118.5
C13A C17A C16A 108.0
C13A C17A Hf1 73.9
C16A C17A Hf1 73.7
C13A C17A H17A 126.0
C16A C17A H17A 126.0
Hf1 C17A H17A 118.4
C22A C18A C19A 108.0
C22A C18A Hf1 72.5
C19A C18A Hf1 74.63(5)
C22A C18A H18A 126.0
C19A C18A H18A 126.0
Hf1 C18A H18A 118.8
C20A C19A C18A 108.0
C20A C19A Hf1 73.5
C18A C19A Hf1 72.3
C20A C19A H19A 126.0
C18A C19A H19A 126.0
Hf1 C19A H19A 120.1
C19A C20A C21A 108.0
C19A C20A Hf1 73.6
C21A C20A Hf1 72.2
C19A C20A H20A 126.0
C21A C20A H20A 126.0
Hf1 C20A H20A 120.0
C20A C21A C22A 108.0
C20A C21A Hf1 74.7
C22A C21A Hf1 72.6
C20A C21A H21A 126.0
C22A C21A H21A 126.0
Hf1 C21A H21A 118.6
C18A C22A C21A 108.0
C18A C22A Hf1 74.1
C21A C22A Hf1 73.9
C18A C22A H22A 126.0
C21A C22A H22A 126.0
Hf1 C22A H22A 117.9
C17B C13B C14B 108.0
C17B C13B Hf1 72.5
C14B C13B Hf1 73.3
C17B C13B H13B 126.0
C14B C13B H13B 126.0
Hf1 C13B H13B 120.0
C15B C14B C13B 108.0
C15B C14B Hf1 72.2
C13B C14B Hf1 74.0
C15B C14B H14B 126.0
C13B C14B H14B 126.0
Hf1 C14B H14B 119.7
C16B C15B C14B 108.0
C16B C15B Hf1 72.9
C14B C15B Hf1 74.8
C16B C15B H15B 126.0
C14B C15B H15B 126.0
Hf1 C15B H15B 118.3
C15B C16B C17B 108.0
C15B C16B Hf1 73.8
C17B C16B Hf1 74.40(5)
C15B C16B H16B 126.0
C17B C16B H16B 126.0
Hf1 C16B H16B 117.8
C13B C17B C16B 108.0
C13B C17B Hf1 74.6
C16B C17B Hf1 72.4
C13B C17B H17B 126.0
C16B C17B H17B 126.0
Hf1 C17B H17B 118.9
C22B C18B C19B 108.0
C22B C18B Hf1 72.1
C19B C18B Hf1 72.5
C22B C18B H18B 126.0
C19B C18B H18B 126.0
Hf1 C18B H18B 121.1
C20B C19B C18B 108.0
C20B C19B Hf1 71.1
C18B C19B Hf1 75.0
C20B C19B H19B 126.0
C18B C19B H19B 126.0
Hf1 C19B H19B 119.8
C19B C20B C21B 108.0
C19B C20B Hf1 75.8
C21B C20B Hf1 72.98(5)
C19B C20B H20B 126.0
C21B C20B H20B 126.0
Hf1 C20B H20B 117.2
C22B C21B C20B 108.0
C22B C21B Hf1 75.7
C20B C21B Hf1 73.41(5)
C22B C21B H21B 126.0
C20B C21B H21B 126.0
Hf1 C21B H21B 117.0
C21B C22B C18B 108.0
C21B C22B Hf1 71.1
C18B C22B Hf1 75.3
C21B C22B H22B 126.0
C18B C22B H22B 126.0
Hf1 C22B H22B 119.4
C2 C1 Si1 126.9(2)
C2 C1 Hf1 115.13(18)
Si1 C1 Hf1 117.97(12)
C1 C2 Si2 121.6(2)
C1 C2 Si3 120.04(19)
Si2 C2 Si3 118.29(14)
C4 C3 Si3 122.6(2)
C4 C3 Hf1 131.1(2)
Si3 C3 Hf1 106.29(14)
C3 C4 Si4 133.9(3)
C3 C4 H4A 120(2)
Si4 C4 H4A 106(2)
Si1 C5 H5A 109.5
Si1 C5 H5B 109.5
H5A C5 H5B 109.5
Si1 C5 H5C 109.5
H5A C5 H5C 109.5
H5B C5 H5C 109.5
Si1 C6 H6A 109.5
Si1 C6 H6B 109.5
H6A C6 H6B 109.5
Si1 C6 H6C 109.5
H6A C6 H6C 109.5
H6B C6 H6C 109.5
Si2 C7 H7A 109.5
Si2 C7 H7B 109.5
H7A C7 H7B 109.5
Si2 C7 H7C 109.5
H7A C7 H7C 109.5
H7B C7 H7C 109.5
Si2 C8 H8A 109.5
Si2 C8 H8B 109.5
H8A C8 H8B 109.5
Si2 C8 H8C 109.5
H8A C8 H8C 109.5
H8B C8 H8C 109.5
Si3 C9 H9A 109.5
Si3 C9 H9B 109.5
H9A C9 H9B 109.5
Si3 C9 H9C 109.5
H9A C9 H9C 109.5
H9B C9 H9C 109.5
Si3 C10 H10A 109.5
Si3 C10 H10B 109.5
H10A C10 H10B 109.5
Si3 C10 H10C 109.5
H10A C10 H10C 109.5
H10B C10 H10C 109.5
Si4 C11 H11A 109.5
Si4 C11 H11B 109.5
H11A C11 H11B 109.5
Si4 C11 H11C 109.5
H11A C11 H11C 109.5
H11B C11 H11C 109.5
Si4 C12 H12A 109.5
Si4 C12 H12B 109.5
H12A C12 H12B 109.5
Si4 C12 H12C 109.5
H12A C12 H12C 109.5
H12B C12 H12C 109.5
C3 Hf1 C1 91.08(10)
C3 Hf1 C21B 104.47(10)
C1 Hf1 C21B 136.14(8)
C3 Hf1 C22A 89.07(10)
C1 Hf1 C22A 132.61(8)
C21B Hf1 C22A 16.5
C3 Hf1 C20B 133.17(9)
C1 Hf1 C20B 109.35(9)
C21B Hf1 C20B 33.6
C22A Hf1 C20B 46.0
C3 Hf1 C16B 128.06(9)
C1 Hf1 C16B 115.61(8)
C21B Hf1 C16B 86.6
C22A Hf1 C16B 100.84(6)
C20B Hf1 C16B 81.0
C3 Hf1 C21A 122.42(10)
C1 Hf1 C21A 126.28(9)
C21B Hf1 C21A 18.2
C22A Hf1 C21A 33.5
C20B Hf1 C21A 17.3
C16B Hf1 C21A 77.7
C3 Hf1 C18A 78.26(9)
C1 Hf1 C18A 100.72(9)
C21B Hf1 C18A 45.7
C22A Hf1 C18A 33.4
C20B Hf1 C18A 57.2
C16B Hf1 C18A 132.07(6)
C21A Hf1 C18A 55.3
C3 Hf1 C15B 122.56(9)
C1 Hf1 C15B 84.12(8)
C21B Hf1 C15B 117.99(6)
C22A Hf1 C15B 133.45(7)
C20B Hf1 C15B 101.67(6)
C16B Hf1 C15B 33.3
C21A Hf1 C15B 105.24(6)
C18A Hf1 C15B 158.78(8)
C3 Hf1 C17B 96.57(10)
C1 Hf1 C17B 135.41(8)
C21B Hf1 C17B 83.98(5)
C22A Hf1 C17B 91.52(6)
C20B Hf1 C17B 96.87(5)
C16B Hf1 C17B 33.2
C21A Hf1 C17B 85.25(5)
C18A Hf1 C17B 123.86(8)
C15B Hf1 C17B 55.0
C3 Hf1 C17A 115.27(10)
C1 Hf1 C17A 130.50(8)
C21B Hf1 C17A 79.3
C22A Hf1 C17A 91.07(6)
C20B Hf1 C17A 83.1
C16B Hf1 C17A 16.5
C21A Hf1 C17A 75.1
C18A Hf1 C17A 124.34(7)
C15B Hf1 C17A 46.4
C17B Hf1 C17A 18.7
C3 Hf1 C20A 132.92(9)
C1 Hf1 C20A 93.17(9)
C21B Hf1 C20A 46.6
C22A Hf1 C20A 55.1
C20B Hf1 C20A 16.6
C16B Hf1 C20A 91.37(6)
C21A Hf1 C20A 33.1
C18A Hf1 C20A 54.9
C15B Hf1 C20A 104.52(7)
C17B Hf1 C20A 112.13(6)
C17A Hf1 C20A 96.72(5)
C5 Si1 C6 110.92(17)
C5 Si1 C1 113.27(14)
C6 Si1 C1 116.21(14)
C5 Si1 H1 106.6(14)
C6 Si1 H1 105.5(13)
C1 Si1 H1 103.3(13)
C7 Si2 C8 109.16(18)
C7 Si2 C2 110.71(14)
C8 Si2 C2 114.20(14)
C7 Si2 H2 104.4(15)
C8 Si2 H2 108.8(14)
C2 Si2 H2 109.1(14)
C10 Si3 C9 109.36(17)
C10 Si3 C3 112.59(15)
C9 Si3 C3 109.45(14)
C10 Si3 C2 108.07(14)
C9 Si3 C2 109.96(14)
C3 Si3 C2 107.37(12)
C11 Si4 C12 108.2(3)
C11 Si4 C4 108.8(2)
C12 Si4 C4 110.15(19)
C11 Si4 H4B 110.8(17)
C12 Si4 H4B 109.9(15)
C4 Si4 H4B 109.1(16)

loop_
_geom_bond_atom_site_label_1
_geom_bond_atom_site_label_2
_geom_bond_distance
C13A C17A 1.4166
C13A C14A 1.4167
C13A Hf1 2.5067(17)
C13A H13A 0.9500
C14A C15A 1.4167
C14A Hf1 2.5152(17)
C14A H14A 0.9500
C15A C16A 1.4166
C15A Hf1 2.5120(17)
C15A H15A 0.9500
C16A C17A 1.4167
C16A Hf1 2.5014(16)
C16A H16A 0.9500
C17A Hf1 2.4981(14)
C17A H17A 0.9500
C18A C22A 1.4165
C18A C19A 1.4168
C18A Hf1 2.4733(18)
C18A H18A 0.9500
C19A C20A 1.4165
C19A Hf1 2.5034(19)
C19A H19A 0.9500
C20A C21A 1.4166
C20A Hf1 2.5011(18)
C20A H20A 0.9500
C21A C22A 1.4167
C21A Hf1 2.4693(15)
C21A H21A 0.9500
C22A Hf1 2.4520(18)
C22A H22A 0.9500
C13B C17B 1.4166
C13B C14B 1.4167
C13B Hf1 2.5179(18)
C13B H13B 0.9500
C14B C15B 1.4166
C14B Hf1 2.5090(17)
C14B H14B 0.9500
C15B C16B 1.4166
C15B Hf1 2.4759(17)
C15B H15B 0.9500
C16B C17B 1.4167
C16B Hf1 2.4643(14)
C16B H16B 0.9500
C17B Hf1 2.4905(16)
C17B H17B 0.9500
C18B C22B 1.4166
C18B C19B 1.4167
C18B Hf1 2.5472(19)
C18B H18B 0.9500
C19B C20B 1.4165
C19B Hf1 2.5151(19)
C19B H19B 0.9500
C20B C21B 1.4167
C20B Hf1 2.4533(16)
C20B H20B 0.9500
C21B C22B 1.4165
C21B Hf1 2.4478(16)
C21B H21B 0.9500
C22B Hf1 2.5065(19)
C22B H22B 0.9500
C1 C2 1.362(3)
C1 Si1 1.883(3)
C1 Hf1 2.251(2)
C2 Si2 1.879(3)
C2 Si3 1.892(3)
C3 C4 1.351(4)
C3 Si3 1.880(3)
C3 Hf1 2.225(3)
C4 Si4 1.855(4)
C4 H4A 0.91(3)
C5 Si1 1.862(3)
C5 H5A 0.9800
C5 H5B 0.9800
C5 H5C 0.9800
C6 Si1 1.869(3)
C6 H6A 0.9800
C6 H6B 0.9800
C6 H6C 0.9800
C7 Si2 1.864(4)
C7 H7A 0.9800
C7 H7B 0.9800
C7 H7C 0.9800
C8 Si2 1.864(3)
C8 H8A 0.9800
C8 H8B 0.9800
C8 H8C 0.9800
C9 Si3 1.878(3)
C9 H9A 0.9800
C9 H9B 0.9800
C9 H9C 0.9800
C10 Si3 1.870(3)
C10 H10A 0.9800
C10 H10B 0.9800
C10 H10C 0.9800
C11 Si4 1.853(5)
C11 H11A 0.9800
C11 H11B 0.9800
C11 H11C 0.9800
C12 Si4 1.854(4)
C12 H12A 0.9800
C12 H12B 0.9800
C12 H12C 0.9800
Si1 H1 1.34(3)
Si2 H2 1.37(4)
Si4 H4B 1.43(4)

loop_
_geom_torsion_atom_site_label_1
_geom_torsion_atom_site_label_2
_geom_torsion_atom_site_label_3
_geom_torsion_atom_site_label_4
_geom_torsion
C17A C13A C14A C15A 0.0
Hf1 C13A C14A C15A 65.8
C17A C13A C14A Hf1 -65.8
C13A C14A C15A C16A 0.0
Hf1 C14A C15A C16A 65.7
C13A C14A C15A Hf1 -65.7
C14A C15A C16A C17A 0.0
Hf1 C15A C16A C17A 66.08(5)
C14A C15A C16A Hf1 -66.08(5)
C14A C13A C17A C16A 0.0
Hf1 C13A C17A C16A -66.3
C14A C13A C17A Hf1 66.3
C15A C16A C17A C13A 0.0
Hf1 C16A C17A C13A 66.5
C15A C16A C17A Hf1 -66.5
C22A C18A C19A C20A 0.0
Hf1 C18A C19A C20A -65.3
C22A C18A C19A Hf1 65.3
C18A C19A C20A C21A 0.0
Hf1 C19A C20A C21A -64.5
C18A C19A C20A Hf1 64.5
C19A C20A C21A C22A 0.0
Hf1 C20A C21A C22A -65.5
C19A C20A C21A Hf1 65.5
C19A C18A C22A C21A 0.0
Hf1 C18A C22A C21A 66.74(5)
C19A C18A C22A Hf1 -66.7
C20A C21A C22A C18A 0.0
Hf1 C21A C22A C18A -66.9
C20A C21A C22A Hf1 66.9
C17B C13B C14B C15B 0.0
Hf1 C13B C14B C15B 64.7
C17B C13B C14B Hf1 -64.7
C13B C14B C15B C16B 0.0
Hf1 C14B C15B C16B 65.9
C13B C14B C15B Hf1 -65.9
C14B C15B C16B C17B 0.0
Hf1 C15B C16B C17B 67.1
C14B C15B C16B Hf1 -67.1
C14B C13B C17B C16B 0.0
Hf1 C13B C17B C16B -65.2
C14B C13B C17B Hf1 65.2
C15B C16B C17B C13B 0.0
Hf1 C16B C17B C13B 66.7
C15B C16B C17B Hf1 -66.7
C22B C18B C19B C20B 0.0
Hf1 C18B C19B C20B -63.9
C22B C18B C19B Hf1 63.9
C18B C19B C20B C21B 0.0
Hf1 C19B C20B C21B -66.5
C18B C19B C20B Hf1 66.5
C19B C20B C21B C22B 0.0
Hf1 C20B C21B C22B -68.4
C19B C20B C21B Hf1 68.4
C20B C21B C22B C18B 0.0
Hf1 C21B C22B C18B -66.9
C20B C21B C22B Hf1 66.9
C19B C18B C22B C21B 0.0
Hf1 C18B C22B C21B 64.1
C19B C18B C22B Hf1 -64.1
Si1 C1 C2 Si2 6.8(3)
Hf1 C1 C2 Si2 -172.82(12)
Si1 C1 C2 Si3 -177.10(14)
Hf1 C1 C2 Si3 3.2(3)
Si3 C3 C4 Si4 4.4(5)
Hf1 C3 C4 Si4 -177.2(2)
C4 C3 Hf1 C1 -176.9(3)
Si3 C3 Hf1 C1 1.71(13)
C4 C3 Hf1 C21B -38.3(3)
Si3 C3 Hf1 C21B 140.28(11)
C4 C3 Hf1 C22A -44.3(3)
Si3 C3 Hf1 C22A 134.31(13)
C4 C3 Hf1 C20B -58.7(4)
Si3 C3 Hf1 C20B 119.88(13)
C4 C3 Hf1 C16B 58.8(3)
Si3 C3 Hf1 C16B -122.61(12)
C4 C3 Hf1 C21A -41.4(3)
Si3 C3 Hf1 C21A 137.20(11)
C4 C3 Hf1 C18A -76.2(3)
Si3 C3 Hf1 C18A 102.43(14)
C4 C3 Hf1 C15B 99.4(3)
Si3 C3 Hf1 C15B -82.00(15)
C4 C3 Hf1 C17B 47.1(3)
Si3 C3 Hf1 C17B -134.27(12)
C4 C3 Hf1 C17A 46.5(3)
Si3 C3 Hf1 C17A -134.95(11)
C4 C3 Hf1 C20A -81.5(3)
Si3 C3 Hf1 C20A 97.06(16)
C2 C1 Hf1 C3 -3.0(2)
Si1 C1 Hf1 C3 177.30(14)
C2 C1 Hf1 C21B -115.4(2)
Si1 C1 Hf1 C21B 64.94(18)
C2 C1 Hf1 C22A -92.8(2)
Si1 C1 Hf1 C22A 87.56(16)
C2 C1 Hf1 C20B -140.06(18)
Si1 C1 Hf1 C20B 40.26(14)
C2 C1 Hf1 C16B 130.84(18)
Si1 C1 Hf1 C16B -48.84(15)
C2 C1 Hf1 C21A -135.79(18)
Si1 C1 Hf1 C21A 44.53(16)
C2 C1 Hf1 C18A -81.28(19)
Si1 C1 Hf1 C18A 99.04(13)
C2 C1 Hf1 C15B 119.6(2)
Si1 C1 Hf1 C15B -60.07(13)
C2 C1 Hf1 C17B 97.5(2)
Si1 C1 Hf1 C17B -82.21(17)
C2 C1 Hf1 C17A 122.27(18)
Si1 C1 Hf1 C17A -57.41(17)
C2 C1 Hf1 C20A -136.11(19)
Si1 C1 Hf1 C20A 44.21(13)
C22B C21B Hf1 C3 -38.52(11)
C20B C21B Hf1 C3 -152.66(11)
C22B C21B Hf1 C1 68.75(16)
C20B C21B Hf1 C1 -45.39(15)
C22B C21B Hf1 C22A -17.0
C20B C21B Hf1 C22A -131.2
C22B C21B Hf1 C20B 114.1
C22B C21B Hf1 C16B -167.01(6)
C20B C21B Hf1 C16B 78.8
C22B C21B Hf1 C21A 133.1
C20B C21B Hf1 C21A 19.0
C22B C21B Hf1 C18A 18.5
C20B C21B Hf1 C18A -95.7
C22B C21B Hf1 C15B -178.57(9)
C20B C21B Hf1 C15B 67.29(8)
C22B C21B Hf1 C17B -133.77(5)
C20B C21B Hf1 C17B 112.1
C22B C21B Hf1 C17A -152.09(5)
C20B C21B Hf1 C17A 93.8
C22B C21B Hf1 C20A 97.8
C20B C21B Hf1 C20A -16.3
C18A C22A Hf1 C3 -69.83(12)
C21A C22A Hf1 C3 175.57(11)
C18A C22A Hf1 C1 20.79(16)
C21A C22A Hf1 C1 -93.81(15)
C18A C22A Hf1 C21B 130.9
C21A C22A Hf1 C21B 16.3
C18A C22A Hf1 C20B 95.5
C21A C22A Hf1 C20B -19.1
C18A C22A Hf1 C16B 161.51(7)
C21A C22A Hf1 C16B 46.9
C18A C22A Hf1 C21A 114.6
C21A C22A Hf1 C18A -114.6
C18A C22A Hf1 C15B 153.61(12)
C21A C22A Hf1 C15B 39.01(10)
C18A C22A Hf1 C17B -166.38(6)
C21A C22A Hf1 C17B 79.0
C18A C22A Hf1 C17A 174.91(6)
C21A C22A Hf1 C17A 60.3
C18A C22A Hf1 C20A 77.5
C21A C22A Hf1 C20A -37.1
C19B C20B Hf1 C3 -76.66(16)
C21B C20B Hf1 C3 37.57(15)
C19B C20B Hf1 C1 34.25(10)
C21B C20B Hf1 C1 148.48(10)
C19B C20B Hf1 C21B -114.2
C19B C20B Hf1 C22A -96.9
C21B C20B Hf1 C22A 17.3
C19B C20B Hf1 C16B 148.34(5)
C21B C20B Hf1 C16B -97.4
C19B C20B Hf1 C21A -134.1
C21B C20B Hf1 C21A -19.9
C19B C20B Hf1 C18A -56.2
C21B C20B Hf1 C18A 58.0
C19B C20B Hf1 C15B 122.05(7)
C21B C20B Hf1 C15B -123.72(6)
C19B C20B Hf1 C17B 177.62(6)
C21B C20B Hf1 C17B -68.15(5)
C19B C20B Hf1 C17A 164.87(6)
C21B C20B Hf1 C17A -80.9
C19B C20B Hf1 C20A 20.3
C21B C20B Hf1 C20A 134.6
C15B C16B Hf1 C3 93.05(14)
C17B C16B Hf1 C3 -21.49(14)
C15B C16B Hf1 C1 -20.65(11)
C17B C16B Hf1 C1 -135.19(11)
C15B C16B Hf1 C21B -161.22(6)
C17B C16B Hf1 C21B 84.2
C15B C16B Hf1 C22A -169.54(7)
C17B C16B Hf1 C22A 75.92(6)
C15B C16B Hf1 C20B -127.87(5)
C17B C16B Hf1 C20B 117.6
C15B C16B Hf1 C21A -145.20(5)
C17B C16B Hf1 C21A 100.3
C15B C16B Hf1 C18A -155.92(13)
C17B C16B Hf1 C18A 89.54(12)
C17B C16B Hf1 C15B -114.5
C15B C16B Hf1 C17B 114.5
C15B C16B Hf1 C17A 135.9
C17B C16B Hf1 C17A 21.3
C15B C16B Hf1 C20A -114.83(6)
C17B C16B Hf1 C20A 130.63(6)
C20A C21A Hf1 C3 -120.19(13)
C22A C21A Hf1 C3 -5.25(13)
C20A C21A Hf1 C1 -0.59(12)
C22A C21A Hf1 C1 114.35(12)
C20A C21A Hf1 C21B -129.8
C22A C21A Hf1 C21B -14.8
C20A C21A Hf1 C22A -114.9
C20A C21A Hf1 C20B 13.1
C22A C21A Hf1 C20B 128.0
C20A C21A Hf1 C16B 112.3
C22A C21A Hf1 C16B -132.77(5)
C20A C21A Hf1 C18A -77.4
C22A C21A Hf1 C18A 37.6
C20A C21A Hf1 C15B 93.32(7)
C22A C21A Hf1 C15B -151.73(7)
C20A C21A Hf1 C17B 145.04(5)
C22A C21A Hf1 C17B -100.02(5)
C20A C21A Hf1 C17A 129.1
C22A C21A Hf1 C17A -116.0
C22A C21A Hf1 C20A 114.9
C22A C18A Hf1 C3 106.54(13)
C19A C18A Hf1 C3 -138.44(14)
C22A C18A Hf1 C1 -164.58(11)
C19A C18A Hf1 C1 -49.56(12)
C22A C18A Hf1 C21B -17.4
C19A C18A Hf1 C21B 97.6
C19A C18A Hf1 C22A 115.0
C22A C18A Hf1 C20B -58.4
C19A C18A Hf1 C20B 56.6
C22A C18A Hf1 C16B -24.81(10)
C19A C18A Hf1 C16B 90.20(11)
C22A C18A Hf1 C21A -37.6
C19A C18A Hf1 C21A 77.4
C22A C18A Hf1 C15B -63.1(2)
C19A C18A Hf1 C15B 51.9(2)
C22A C18A Hf1 C17B 16.47(7)
C19A C18A Hf1 C17B 131.49(9)
C22A C18A Hf1 C17A -6.17(8)
C19A C18A Hf1 C17A 108.85(9)
C22A C18A Hf1 C20A -78.3
C19A C18A Hf1 C20A 36.8
C16B C15B Hf1 C3 -111.12(14)
C14B C15B Hf1 C3 3.64(15)
C16B C15B Hf1 C1 161.35(11)
C14B C15B Hf1 C1 -83.89(12)
C16B C15B Hf1 C21B 21.34(7)
C14B C15B Hf1 C21B 136.11(9)
C16B C15B Hf1 C22A 14.22(10)
C14B C15B Hf1 C22A 128.99(12)
C16B C15B Hf1 C20B 52.8
C14B C15B Hf1 C20B 167.52(7)
C14B C15B Hf1 C16B 114.8
C16B C15B Hf1 C21A 35.30(5)
C14B C15B Hf1 C21A 150.07(7)
C16B C15B Hf1 C18A 56.8(2)
C14B C15B Hf1 C18A 171.6(3)
C16B C15B Hf1 C17B -37.5
C14B C15B Hf1 C17B 77.3
C16B C15B Hf1 C17A -15.9
C14B C15B Hf1 C17A 98.9
C16B C15B Hf1 C20A 69.6
C14B C15B Hf1 C20A -175.65(7)
C13B C17B Hf1 C3 48.06(11)
C16B C17B Hf1 C3 163.12(11)
C13B C17B Hf1 C1 -50.21(16)
C16B C17B Hf1 C1 64.85(15)
C13B C17B Hf1 C21B 152.00(6)
C16B C17B Hf1 C21B -92.9
C13B C17B Hf1 C22A 137.30(6)
C16B C17B Hf1 C22A -107.6
C13B C17B Hf1 C20B -176.90(7)
C16B C17B Hf1 C20B -61.8
C13B C17B Hf1 C16B -115.1
C13B C17B Hf1 C21A 170.20(6)
C16B C17B Hf1 C21A -74.7
C13B C17B Hf1 C18A 128.31(9)
C16B C17B Hf1 C18A -116.63(8)
C13B C17B Hf1 C15B -77.4
C16B C17B Hf1 C15B 37.6
C13B C17B Hf1 C17A -133.8
C16B C17B Hf1 C17A -18.8
C13B C17B Hf1 C20A -170.05(8)
C16B C17B Hf1 C20A -54.99(6)
C13A C17A Hf1 C3 17.33(12)
C16A C17A Hf1 C3 132.15(12)
C13A C17A Hf1 C1 -98.19(14)
C16A C17A Hf1 C1 16.63(14)
C13A C17A Hf1 C21B 118.38(5)
C16A C17A Hf1 C21B -126.8
C13A C17A Hf1 C22A 106.80(6)
C16A C17A Hf1 C22A -138.37(6)
C13A C17A Hf1 C20B 152.17(6)
C16A C17A Hf1 C20B -93.0
C13A C17A Hf1 C16B -126.4
C16A C17A Hf1 C16B -11.6
C13A C17A Hf1 C21A 136.52(5)
C16A C17A Hf1 C21A -108.7
C13A C17A Hf1 C18A 110.20(10)
C16A C17A Hf1 C18A -134.98(10)
C13A C17A Hf1 C15B -94.5
C16A C17A Hf1 C15B 20.3
C13A C17A Hf1 C17B 15.2
C16A C17A Hf1 C17B 130.1
C13A C17A Hf1 C20A 161.80(6)
C16A C17A Hf1 C20A -83.38(6)
C19A C20A Hf1 C3 -30.53(17)
C21A C20A Hf1 C3 85.08(16)
C19A C20A Hf1 C1 63.91(11)
C21A C20A Hf1 C1 179.52(10)
C19A C20A Hf1 C21B -96.4
C21A C20A Hf1 C21B 19.2
C19A C20A Hf1 C22A -78.1
C21A C20A Hf1 C22A 37.5
C19A C20A Hf1 C20B -129.2
C21A C20A Hf1 C20B -13.6
C19A C20A Hf1 C16B 179.65(6)
C21A C20A Hf1 C16B -64.7
C19A C20A Hf1 C21A -115.6
C19A C20A Hf1 C18A -37.0
C21A C20A Hf1 C18A 78.6
C19A C20A Hf1 C15B 148.65(7)
C21A C20A Hf1 C15B -95.73(5)
C19A C20A Hf1 C17B -153.67(8)
C21A C20A Hf1 C17B -38.06(6)
C19A C20A Hf1 C17A -164.67(7)
C21A C20A Hf1 C17A -49.1
C2 C1 Si1 C5 68.7(3)
Hf1 C1 Si1 C5 -111.63(17)
C2 C1 Si1 C6 -61.4(3)
Hf1 C1 Si1 C6 118.21(16)
C1 C2 Si2 C7 95.9(2)
Si3 C2 Si2 C7 -80.21(19)
C1 C2 Si2 C8 -140.4(2)
Si3 C2 Si2 C8 43.5(2)
C4 C3 Si3 C10 -63.1(3)
Hf1 C3 Si3 C10 118.18(16)
C4 C3 Si3 C9 58.8(3)
Hf1 C3 Si3 C9 -119.97(16)
C4 C3 Si3 C2 178.1(3)
Hf1 C3 Si3 C2 -0.65(16)
C1 C2 Si3 C10 -123.4(2)
Si2 C2 Si3 C10 52.8(2)
C1 C2 Si3 C9 117.3(2)
Si2 C2 Si3 C9 -66.53(19)
C1 C2 Si3 C3 -1.7(2)
Si2 C2 Si3 C3 174.47(14)
C3 C4 Si4 C11 117.8(4)
C3 C4 Si4 C12 -123.8(4)
